data_1559904
loop_
_publ_author_name
'Rajak, Sanil'
'Schott,  Olivier'
'Kaur,  Prabhjyot'
'Maris, Thierry'
'Hanan,  Garry S.'
'Duong, Adam'

_publ_section_title
;
 Design of a [FeFe] macrocyclic metallotecton for light-driven hydrogen
 evolution reaction
;
_journal_name_full 'International Journal Of Hydrogen Energy'
_journal_page_first 2699
_journal_page_last 2708
_journal_paper_doi 10.1016/j.ijhydene.2019.11.141
_journal_volume 45
_journal_year 2020
_chemical_formula_moiety 'C33 H37 Fe2 N24 O5 P2, 2(N O3), 3.25(C H4 O)'
_chemical_formula_sum 'C36.25 H50 Fe2 N26 O14.25 P2'
_chemical_formula_weight 1251.66
_chemical_name_systematic
;
(\m-dihydrogen phosphinato)-(\m-methyl phosphito)-tetrakis(6-(2-pyridyl)
-1,3,5-triazine-2,4-diamine)-di-iron dinitrate methanol solvate
;
_space_group_crystal_system monoclinic
_space_group_IT_number 14
_space_group_name_Hall '-P 2yn'
_space_group_name_H-M_alt 'P 1 21/n 1'
_atom_sites_solution_hydrogens mixed
_atom_sites_solution_primary dual
_audit_creation_date 2019-05-10
_audit_creation_method
;
Olex2 1.2
(compiled 2018.05.29 svn.r3508 for OlexSys, GUI svn.r5506)
;
_cell_angle_alpha 90
_cell_angle_beta 100.687(1)
_cell_angle_gamma 90
_cell_formula_units_Z 2
_cell_length_a 10.6206(3)
_cell_length_b 14.3962(4)
_cell_length_c 19.5412(6)
_cell_measurement_reflns_used 9883
_cell_measurement_temperature 150
_cell_measurement_theta_max 60.637
_cell_measurement_theta_min 3.339
_cell_volume 2935.95(15)
_computing_cell_refinement
;
SAINT (2013) V8.38A; Integration Software for Single Crystal Data. 
Bruker AXS Inc., Madison, WI 53719-1173.
;
_computing_data_collection
;
APEX 2 (2013) Bruker AXS Inc., Madison, WI 53719-1173.
;
_computing_data_reduction
;
SAINT (2013) V8.38A; Integration Software for Single Crystal Data. 
Bruker AXS Inc., Madison, WI 53719-1173.
;
_computing_molecular_graphics 'Olex2 (Dolomanov et al., 2009)'
_computing_publication_material 'Olex2 (Dolomanov et al., 2009)'
_computing_structure_refinement 'XL (Sheldrick, 2008)'
_computing_structure_solution 'XT (Sheldrick, 2015)'
_diffrn_ambient_temperature 150
_diffrn_detector 'CMOS Area detector'
_diffrn_detector_area_resol_mean 10.24
_diffrn_detector_type 'Bruker Photon 100 CMOS Detector'
_diffrn_measured_fraction_theta_full 0.999
_diffrn_measured_fraction_theta_max 0.998
_diffrn_measurement_device 'k-geometry diffractometer'
_diffrn_measurement_device_type 'Bruker Venture Metaljet'
_diffrn_measurement_method '\w and \f scans'
_diffrn_radiation_collimation 'Focusing mirrors'
_diffrn_radiation_monochromator 'Helios MX Mirror Optics'
_diffrn_radiation_probe x-ray
_diffrn_radiation_type GaK\a
_diffrn_radiation_wavelength 1.34139
_diffrn_reflns_av_R_equivalents 0.0370
_diffrn_reflns_av_unetI/netI 0.0206
_diffrn_reflns_Laue_measured_fraction_full 0.999
_diffrn_reflns_Laue_measured_fraction_max 0.998
_diffrn_reflns_limit_h_max 13
_diffrn_reflns_limit_h_min -13
_diffrn_reflns_limit_k_max 18
_diffrn_reflns_limit_k_min -18
_diffrn_reflns_limit_l_max 25
_diffrn_reflns_limit_l_min -25
_diffrn_reflns_number 62514
_diffrn_reflns_point_group_measured_fraction_full 0.999
_diffrn_reflns_point_group_measured_fraction_max 0.998
_diffrn_reflns_theta_full 53.594
_diffrn_reflns_theta_max 60.704
_diffrn_reflns_theta_min 3.338
_diffrn_source 'Metal Jet'
_diffrn_source_target Ga
_diffrn_source_type 'Gallium Liquid Metal Jet Source'
_exptl_absorpt_coefficient_mu 3.524
_exptl_absorpt_correction_T_max 0.4613
_exptl_absorpt_correction_T_min 0.3269
_exptl_absorpt_correction_type multi-scan
_exptl_absorpt_process_details
; 
SADABS-2016/2 (Bruker,2016/2) was used for absorption correction. 
wR2(int) was 0.1236 before and 0.0660 after correction. 
The Ratio of minimum to maximum transmission is 0.7086. 
The \l/2 correction factor is Not present.'
;
_exptl_crystal_colour 'clear light red'
_exptl_crystal_colour_lustre clear
_exptl_crystal_colour_modifier light
_exptl_crystal_colour_primary red
_exptl_crystal_density_diffrn 1.416
_exptl_crystal_description Needle
_exptl_crystal_F_000 1291
_exptl_crystal_size_max 0.22
_exptl_crystal_size_mid 0.08
_exptl_crystal_size_min 0.08
_refine_diff_density_max 1.057
_refine_diff_density_min -0.610
_refine_diff_density_rms 0.102
_refine_ls_extinction_coef 0.0055(5)
_refine_ls_extinction_expression Fc^*^=kFc[1+0.001xFc^2^\l^3^/sin(2\q)]^-1/4^
_refine_ls_extinction_method 'SHELXL-2018/3 (Sheldrick 2018)'
_refine_ls_goodness_of_fit_ref 1.080
_refine_ls_hydrogen_treatment mixed
_refine_ls_matrix_type full
_refine_ls_number_parameters 469
_refine_ls_number_reflns 6753
_refine_ls_number_restraints 198
_refine_ls_restrained_S_all 1.077
_refine_ls_R_factor_all 0.0603
_refine_ls_R_factor_gt 0.0564
_refine_ls_shift/su_max 0.001
_refine_ls_shift/su_mean 0.000
_refine_ls_structure_factor_coef Fsqd
_refine_ls_weighting_details 'w=1/[\s^2^(Fo^2^)+(0.1110P)^2^+1.9273P] where P=(Fo^2^+2Fc^2^)/3'
_refine_ls_weighting_scheme calc
_refine_ls_wR_factor_gt 0.1691
_refine_ls_wR_factor_ref 0.1739
_reflns_Friedel_coverage 0.000
_reflns_Friedel_fraction_full .
_reflns_Friedel_fraction_max .
_reflns_number_gt 6096
_reflns_number_total 6753
_reflns_threshold_expression 'I > 2\s(I)'
_cod_data_source_file rm262.cif
_cod_data_source_block rm262
_cod_database_code 1559904

loop_
_space_group_symop_id
_space_group_symop_operation_xyz
1 'x, y, z'
2 '-x+1/2, y+1/2, -z+1/2'
3 '-x, -y, -z'
4 'x-1/2, -y-1/2, z-1/2'

loop_
_atom_site_label
_atom_site_type_symbol
_atom_site_fract_x
_atom_site_fract_y
_atom_site_fract_z
_atom_site_U_iso_or_equiv
_atom_site_adp_type
_atom_site_occupancy
_atom_site_site_symmetry_order
_atom_site_calc_flag
_atom_site_refinement_flags_posn
_atom_site_refinement_flags_adp
_atom_site_refinement_flags_occupancy
_atom_site_disorder_assembly
_atom_site_disorder_group
C1 C 0.9353(3) 0.4736(2) 0.69422(15) 0.0471(6) Uani 1 1 d . . . . .
H1 H 0.871346 0.480527 0.722009 0.057 Uiso 1 1 calc R . . . .
C2 C 1.0597(3) 0.4997(3) 0.72198(16) 0.0535(8) Uani 1 1 d . . . . .
H2 H 1.080570 0.523800 0.767955 0.064 Uiso 1 1 calc R . . . .
C3 C 1.1528(3) 0.4903(2) 0.68181(16) 0.0483(7) Uani 1 1 d . . . . .
H3 H 1.238715 0.508594 0.699316 0.058 Uiso 1 1 calc R . . . .
C4 C 1.1186(2) 0.4535(2) 0.61517(15) 0.0427(6) Uani 1 1 d . . . . .
H4 H 1.180968 0.445552 0.586537 0.051 Uiso 1 1 calc R . . . .
C5 C 0.9920(2) 0.42848(18) 0.59113(13) 0.0340(5) Uani 1 1 d . . . . .
C6 C 0.9507(2) 0.38666(18) 0.52093(12) 0.0329(5) Uani 1 1 d . . . . .
C7 C 0.7924(2) 0.32768(18) 0.43775(13) 0.0354(5) Uani 1 1 d . . . . .
C8 C 0.9996(2) 0.3250(2) 0.42349(13) 0.0394(5) Uani 1 1 d . . . . .
C9 C 0.7682(3) 0.1954(2) 0.59241(17) 0.0511(7) Uani 1 1 d . . . . .
H9 H 0.813996 0.207003 0.555876 0.061 Uiso 1 1 calc R . . . .
C10 C 0.7609(4) 0.1049(2) 0.61532(19) 0.0567(8) Uani 1 1 d . . . . .
H10 H 0.800133 0.055620 0.594628 0.068 Uiso 1 1 calc R . . . .
C11 C 0.6961(4) 0.0877(2) 0.66828(18) 0.0557(8) Uani 1 1 d . . . . .
H11 H 0.689269 0.026237 0.684942 0.067 Uiso 1 1 calc R . . . .
C12 C 0.6405(3) 0.1614(2) 0.69718(15) 0.0515(7) Uani 1 1 d . . . . .
H12 H 0.595361 0.151115 0.734146 0.062 Uiso 1 1 calc R . . . .
C13 C 0.6513(3) 0.25032(19) 0.67183(13) 0.0382(5) Uani 1 1 d . . . . .
C14 C 0.5934(2) 0.33234(19) 0.70043(13) 0.0366(5) Uani 1 1 d . . . . .
C15 C 0.4740(3) 0.3947(2) 0.77278(15) 0.0443(6) Uani 1 1 d . . . . .
C16 C 0.5631(2) 0.48842(19) 0.70177(13) 0.0370(5) Uani 1 1 d . . . . .
Fe1 Fe 0.70583(3) 0.40959(2) 0.57872(2) 0.03121(15) Uani 1 1 d . . . . .
N1 N 0.9013(2) 0.43900(16) 0.62995(11) 0.0365(4) Uani 1 1 d . . . . .
N2 N 0.82425(19) 0.37143(15) 0.50080(10) 0.0329(4) Uani 1 1 d . . . . .
N3 N 0.8778(2) 0.30115(17) 0.39854(11) 0.0385(5) Uani 1 1 d . . . . .
N4 N 1.0418(2) 0.36751(18) 0.48597(11) 0.0399(5) Uani 1 1 d . . . . .
N5 N 0.6701(2) 0.30979(19) 0.41482(12) 0.0462(6) Uani 1 1 d . . . . .
H5A H 0.646009 0.281145 0.374750 0.055 Uiso 1 1 calc R . . . .
H5B H 0.612634 0.326496 0.439576 0.055 Uiso 1 1 calc R . . . .
N6 N 1.0875(2) 0.3063(2) 0.38510(13) 0.0520(6) Uani 1 1 d . . . . .
H6A H 1.065098 0.278808 0.344426 0.062 Uiso 1 1 calc R . . . .
H6B H 1.168172 0.321269 0.400367 0.062 Uiso 1 1 calc R . . . .
N7 N 0.6144(2) 0.41426(14) 0.67244(11) 0.0337(4) Uani 1 1 d . . . . .
N8 N 0.7138(2) 0.26750(16) 0.61934(11) 0.0381(5) Uani 1 1 d . . . . .
N9 N 0.5260(2) 0.31703(18) 0.75009(12) 0.0427(5) Uani 1 1 d . . . . .
N10 N 0.4913(2) 0.48130(18) 0.75144(12) 0.0434(5) Uani 1 1 d . . . . .
N11 N 0.5865(3) 0.57230(17) 0.67988(13) 0.0444(5) Uani 1 1 d . . . . .
H11A H 0.555351 0.621441 0.697752 0.053 Uiso 1 1 calc R . . . .
H11B H 0.633141 0.579081 0.647420 0.053 Uiso 1 1 calc R . . . .
N12 N 0.3986(3) 0.3839(2) 0.82003(14) 0.0576(7) Uani 1 1 d . . . . .
H12A H 0.362842 0.432653 0.835736 0.069 Uiso 1 1 calc R . . . .
H12B H 0.384834 0.328043 0.835387 0.069 Uiso 1 1 calc R . . . .
O1 O 0.53105(16) 0.38457(14) 0.51201(9) 0.0378(4) Uani 1 1 d . . . . .
O2 O 0.31687(16) 0.44924(13) 0.44799(9) 0.0370(4) Uani 1 1 d . . . . .
P1 P 0.39215(6) 0.40443(5) 0.51199(3) 0.03616(19) Uani 1 1 d . . . . .
H1A H 0.380(3) 0.450(2) 0.5641(16) 0.038(8) Uiso 1 1 d . . . . .
O3 O 0.3326(7) 0.3181(6) 0.5333(6) 0.128(4) Uani 0.5 1 d . . P . .
C3A C 0.3806(14) 0.2253(8) 0.5361(7) 0.115(4) Uani 0.5 1 d . . P . .
H3AA H 0.311731 0.182924 0.515535 0.173 Uiso 0.5 1 calc R . P . .
H3AB H 0.412463 0.207824 0.584647 0.173 Uiso 0.5 1 calc R . P . .
H3AC H 0.450701 0.221558 0.509840 0.173 Uiso 0.5 1 calc R . P . .
N1A N 0.8230(5) 0.3290(3) 0.8585(3) 0.0533(7) Uani 0.677(5) 1 d . U P A 1
O1A O 0.7553(4) 0.3798(3) 0.8877(2) 0.0688(11) Uani 0.677(5) 1 d . U P A 1
O2A O 0.8638(12) 0.2493(9) 0.8871(7) 0.093(3) Uani 0.677(5) 1 d . U P A 1
O3A O 0.8555(4) 0.3581(3) 0.8028(2) 0.0601(10) Uani 0.677(5) 1 d . U P A 1
N1B N 0.8760(9) 0.2962(6) 0.8402(5) 0.0533(7) Uani 0.323(5) 1 d . U P A 2
O1B O 0.7995(11) 0.3581(8) 0.8277(7) 0.075(2) Uani 0.323(5) 1 d . U P A 2
O2B O 0.8601(14) 0.2508(9) 0.8830(9) 0.045(2) Uani 0.323(5) 1 d . U P A 2
O3B O 0.9650(10) 0.2768(7) 0.8042(5) 0.079(3) Uani 0.323(5) 1 d . U P A 2
C1C C 1.0870(8) 0.2473(6) 0.7140(4) 0.0661(19) Uani 0.5 1 d . U P B -1
H1CA H 1.016038 0.239690 0.674464 0.099 Uiso 0.5 1 calc R . P B -1
H1CB H 1.151974 0.199545 0.711859 0.099 Uiso 0.5 1 calc R . P B -1
H1CC H 1.125221 0.308935 0.712006 0.099 Uiso 0.5 1 calc R . P B -1
O1C O 1.0409(3) 0.2381(2) 0.77638(17) 0.0347(7) Uani 0.5 1 d . U P B -1
H1C H 0.984320 0.278451 0.777890 0.052 Uiso 0.5 1 calc . . P C -1
C1D C 1.2134(14) 0.1791(10) 0.6411(7) 0.0588(18) Uani 0.25 1 d . U P D -2
H1DA H 1.131191 0.177975 0.608592 0.088 Uiso 0.25 1 calc R . P D -2
H1DB H 1.258266 0.120113 0.638248 0.088 Uiso 0.25 1 calc R . P D -2
H1DC H 1.265920 0.230278 0.628855 0.088 Uiso 0.25 1 calc R . P D -2
O1D O 1.1930(9) 0.1911(7) 0.7053(5) 0.0588(18) Uani 0.25 1 d . U P D -2
H1D H 1.170263 0.140502 0.720635 0.088 Uiso 0.25 1 calc . . P E -2
O1E O 1.2211(11) 0.0107(8) 0.5924(6) 0.068(2) Uani 0.25 1 d D U P F -8
H1E H 1.199610 0.046873 0.558465 0.102 Uiso 0.25 1 calc . . P G -8
C1E C 1.3148(19) -0.0516(15) 0.5777(11) 0.079(5) Uani 0.25 1 d D U P F -8
H1EA H 1.275972 -0.094159 0.540569 0.119 Uiso 0.25 1 calc R . P F -8
H1EB H 1.349372 -0.087322 0.619694 0.119 Uiso 0.25 1 calc R . P F -8
H1EC H 1.384108 -0.016819 0.562657 0.119 Uiso 0.25 1 calc R . P F -8
C1F C 1.3157(14) 0.0403(10) 0.5732(6) 0.064(3) Uani 0.25 1 d D U P H -3
H1FA H 1.255061 0.022034 0.531211 0.097 Uiso 0.25 1 calc R . P H -3
H1FB H 1.373883 -0.011558 0.588655 0.097 Uiso 0.25 1 calc R . P H -3
H1FC H 1.365336 0.094113 0.562782 0.097 Uiso 0.25 1 calc R . P H -3
O1F O 1.2478(10) 0.0635(7) 0.6263(4) 0.056(2) Uani 0.25 1 d D U P H -3
H1F H 1.168940 0.064841 0.609791 0.084 Uiso 0.25 1 calc . . P I -3
O1G O 1.049(3) 0.109(2) 0.5270(16) 0.091(7) Uiso 0.125 1 d D . P J -4
H1G H 1.127202 0.114979 0.524690 0.137 Uiso 0.125 1 calc . . P K -4
C1G C 1.003(6) 0.025(2) 0.496(3) 0.100(13) Uiso 0.125 1 d D . P J -4
H1GA H 1.035115 -0.026081 0.527500 0.150 Uiso 0.125 1 calc R . P J -4
H1GB H 1.031532 0.017683 0.451881 0.150 Uiso 0.125 1 calc R . P J -4
H1GC H 0.908859 0.025763 0.488293 0.150 Uiso 0.125 1 calc R . P J -4
O1H O 1.346(2) -0.0741(14) 0.5838(10) 0.044(4) Uiso 0.125 1 d D . P L -5
H1H H 1.371135 -0.060927 0.626034 0.066 Uiso 0.125 1 calc . . P M -5
C1H C 1.4277(19) -0.0332(15) 0.5442(11) 0.040(4) Uiso 0.125 1 d D . P L -5
H1HA H 1.398334 0.030005 0.531360 0.060 Uiso 0.125 1 calc R . P L -5
H1HB H 1.427174 -0.069980 0.501960 0.060 Uiso 0.125 1 calc R . P L -5
H1HC H 1.514890 -0.031051 0.571544 0.060 Uiso 0.125 1 calc R . P L -5
O1J O 1.3922(18) -0.0534(13) 0.5781(9) 0.045(3) Uiso 0.125 1 d D U P N -6
H1J H 1.443261 -0.035539 0.552749 0.068 Uiso 0.125 1 calc . . P O -6
C1J C 1.270(2) -0.018(3) 0.5520(19) 0.072(5) Uiso 0.125 1 d D U P N -6
H1JA H 1.244732 0.025099 0.585758 0.108 Uiso 0.125 1 calc R . P N -6
H1JB H 1.208135 -0.069692 0.544015 0.108 Uiso 0.125 1 calc R . P N -6
H1JC H 1.270382 0.014135 0.508007 0.108 Uiso 0.125 1 calc R . P N -6

loop_
_atom_site_aniso_label
_atom_site_aniso_U_11
_atom_site_aniso_U_22
_atom_site_aniso_U_33
_atom_site_aniso_U_23
_atom_site_aniso_U_13
_atom_site_aniso_U_12
C1 0.0398(13) 0.0654(18) 0.0388(13) -0.0120(12) 0.0140(11) 0.0023(12)
C2 0.0428(15) 0.073(2) 0.0443(15) -0.0179(14) 0.0059(12) 0.0033(14)
C3 0.0341(13) 0.0592(17) 0.0513(15) -0.0120(13) 0.0069(11) -0.0005(12)
C4 0.0312(12) 0.0535(16) 0.0457(14) -0.0047(12) 0.0128(10) 0.0016(11)
C5 0.0313(11) 0.0397(12) 0.0332(12) 0.0005(9) 0.0114(9) 0.0025(9)
C6 0.0313(11) 0.0389(11) 0.0312(11) 0.0029(9) 0.0126(9) -0.0001(9)
C7 0.0333(12) 0.0407(12) 0.0354(11) -0.0013(10) 0.0144(9) 0.0016(9)
C8 0.0350(12) 0.0521(15) 0.0348(12) 0.0001(10) 0.0158(10) 0.0030(10)
C9 0.0616(18) 0.0433(15) 0.0564(17) 0.0061(13) 0.0314(14) 0.0077(13)
C10 0.078(2) 0.0428(15) 0.0558(18) 0.0027(13) 0.0297(17) 0.0112(14)
C11 0.083(2) 0.0394(15) 0.0484(17) 0.0062(12) 0.0232(16) 0.0009(14)
C12 0.074(2) 0.0461(15) 0.0407(14) 0.0048(12) 0.0264(14) -0.0014(14)
C13 0.0413(13) 0.0428(13) 0.0324(11) 0.0023(10) 0.0115(10) 0.0008(10)
C14 0.0371(12) 0.0442(13) 0.0302(11) 0.0037(10) 0.0111(9) -0.0009(10)
C15 0.0423(14) 0.0576(16) 0.0363(13) 0.0030(11) 0.0162(11) 0.0032(11)
C16 0.0356(12) 0.0449(13) 0.0321(11) -0.0010(10) 0.0101(9) 0.0027(10)
Fe1 0.0287(2) 0.0366(2) 0.0309(2) 0.00158(12) 0.01253(14) 0.00288(12)
N1 0.0330(10) 0.0442(11) 0.0346(10) -0.0026(9) 0.0125(8) 0.0032(8)
N2 0.0310(9) 0.0403(11) 0.0301(9) 0.0000(8) 0.0125(7) 0.0019(8)
N3 0.0351(10) 0.0502(12) 0.0336(10) -0.0035(9) 0.0152(8) 0.0015(9)
N4 0.0321(10) 0.0566(14) 0.0342(10) -0.0030(9) 0.0145(8) -0.0006(9)
N5 0.0346(11) 0.0651(15) 0.0416(12) -0.0157(11) 0.0139(9) -0.0003(10)
N6 0.0365(11) 0.0849(19) 0.0391(12) -0.0125(12) 0.0190(9) -0.0020(11)
N7 0.0325(10) 0.0406(11) 0.0302(10) 0.0017(7) 0.0115(8) 0.0014(8)
N8 0.0409(11) 0.0388(11) 0.0383(11) 0.0037(9) 0.0173(9) 0.0038(8)
N9 0.0465(12) 0.0509(13) 0.0357(11) 0.0029(9) 0.0203(9) -0.0016(10)
N10 0.0452(12) 0.0520(13) 0.0373(11) 0.0012(10) 0.0188(9) 0.0073(10)
N11 0.0553(14) 0.0410(11) 0.0415(12) -0.0006(9) 0.0212(10) 0.0052(10)
N12 0.0603(16) 0.0689(17) 0.0535(15) 0.0079(13) 0.0362(13) 0.0083(14)
O1 0.0302(8) 0.0481(10) 0.0373(9) -0.0028(8) 0.0117(7) 0.0022(7)
O2 0.0334(8) 0.0397(9) 0.0397(9) 0.0028(7) 0.0113(7) 0.0016(7)
P1 0.0289(3) 0.0464(4) 0.0366(3) 0.0072(2) 0.0149(2) 0.0012(2)
O3 0.072(4) 0.116(6) 0.208(10) 0.078(7) 0.060(5) 0.016(4)
C3A 0.129(10) 0.080(7) 0.131(10) 0.038(7) 0.008(8) -0.024(7)
N1A 0.0561(15) 0.0466(15) 0.0599(15) 0.0048(13) 0.0176(13) 0.0014(13)
O1A 0.075(2) 0.054(2) 0.084(3) -0.0059(19) 0.032(2) 0.0063(18)
O2A 0.094(5) 0.075(5) 0.110(5) 0.014(4) 0.023(4) 0.002(4)
O3A 0.070(2) 0.056(2) 0.058(2) 0.0084(16) 0.0212(18) 0.0052(18)
N1B 0.0561(15) 0.0466(15) 0.0599(15) 0.0048(13) 0.0176(13) 0.0014(13)
O1B 0.071(5) 0.073(5) 0.083(6) 0.013(5) 0.018(4) 0.009(4)
O2B 0.045(4) 0.027(4) 0.076(6) 0.005(4) 0.049(4) 0.005(4)
O3B 0.086(6) 0.073(5) 0.071(5) 0.033(4) 0.001(4) -0.021(4)
C1C 0.076(4) 0.083(5) 0.046(3) 0.026(3) 0.027(3) 0.033(4)
O1C 0.0372(17) 0.0400(18) 0.0300(16) 0.0095(13) 0.0146(13) 0.0069(14)
C1D 0.063(4) 0.059(4) 0.062(4) 0.016(3) 0.033(3) 0.020(3)
O1D 0.063(4) 0.059(4) 0.062(4) 0.016(3) 0.033(3) 0.020(3)
O1E 0.083(6) 0.059(5) 0.070(5) 0.018(5) 0.034(5) -0.007(5)
C1E 0.089(9) 0.074(8) 0.070(8) -0.003(7) 0.000(7) 0.025(8)
C1F 0.071(6) 0.069(6) 0.052(6) 0.017(5) 0.007(5) -0.018(6)
O1F 0.076(5) 0.056(5) 0.035(4) 0.008(4) 0.007(4) 0.009(4)

loop_
_atom_type_symbol
_atom_type_description
_atom_type_scat_dispersion_real
_atom_type_scat_dispersion_imag
_atom_type_scat_source
C C 0.0137 0.0067 'International Tables Vol C Tables 4.2.6.8 and 6.1.1.4'
H H 0.0000 0.0000 'International Tables Vol C Tables 4.2.6.8 and 6.1.1.4'
Fe Fe -0.2673 2.5549 'International Tables Vol C Tables 4.2.6.8 and 6.1.1.4'
N N 0.0241 0.0134 'International Tables Vol C Tables 4.2.6.8 and 6.1.1.4'
O O 0.0389 0.0241 'International Tables Vol C Tables 4.2.6.8 and 6.1.1.4'
P P 0.2543 0.3332 'International Tables Vol C Tables 4.2.6.8 and 6.1.1.4'

loop_
_geom_angle_atom_site_label_1
_geom_angle_atom_site_label_2
_geom_angle_atom_site_label_3
_geom_angle
_geom_angle_site_symmetry_1
_geom_angle_site_symmetry_3
C2 C1 H1 118.6 . .
N1 C1 H1 118.6 . .
N1 C1 C2 122.8(3) . .
C1 C2 H2 120.5 . .
C3 C2 C1 118.9(3) . .
C3 C2 H2 120.5 . .
C2 C3 H3 120.7 . .
C2 C3 C4 118.7(3) . .
C4 C3 H3 120.7 . .
C3 C4 H4 120.5 . .
C5 C4 C3 119.0(2) . .
C5 C4 H4 120.5 . .
C4 C5 C6 121.3(2) . .
N1 C5 C4 122.2(2) . .
N1 C5 C6 116.6(2) . .
N2 C6 C5 116.3(2) . .
N4 C6 C5 116.4(2) . .
N4 C6 N2 127.3(2) . .
N3 C7 N2 124.2(2) . .
N5 C7 N2 117.3(2) . .
N5 C7 N3 118.4(2) . .
N3 C8 N4 125.1(2) . .
N6 C8 N3 118.3(2) . .
N6 C8 N4 116.6(2) . .
C10 C9 H9 118.4 . .
N8 C9 H9 118.4 . .
N8 C9 C10 123.2(3) . .
C9 C10 H10 120.6 . .
C11 C10 C9 118.8(3) . .
C11 C10 H10 120.6 . .
C10 C11 H11 120.6 . .
C10 C11 C12 118.8(3) . .
C12 C11 H11 120.6 . .
C11 C12 H12 120.2 . .
C13 C12 C11 119.5(3) . .
C13 C12 H12 120.2 . .
C12 C13 C14 122.1(2) . .
N8 C13 C12 121.9(2) . .
N8 C13 C14 116.0(2) . .
N7 C14 C13 115.8(2) . .
N9 C14 C13 117.4(2) . .
N9 C14 N7 126.8(2) . .
N10 C15 N9 125.3(2) . .
N10 C15 N12 117.2(3) . .
N12 C15 N9 117.5(3) . .
N10 C16 N7 124.4(2) . .
N11 C16 N7 117.6(2) . .
N11 C16 N10 118.0(2) . .
N1 Fe1 N2 75.49(8) . .
N1 Fe1 N7 98.07(8) . .
N1 Fe1 N8 92.61(9) . .
N2 Fe1 N7 164.12(8) . .
N8 Fe1 N2 91.64(8) . .
N8 Fe1 N7 73.96(8) . .
O1 Fe1 N1 169.17(8) . .
O1 Fe1 N2 94.60(7) . .
O1 Fe1 N7 92.62(7) . .
O1 Fe1 N8 92.02(8) . .
O1 Fe1 O2 87.94(8) . 3_666
O2 Fe1 N1 88.96(8) 3_666 .
O2 Fe1 N2 97.05(7) 3_666 .
O2 Fe1 N7 97.33(7) 3_666 .
O2 Fe1 N8 171.29(7) 3_666 .
C1 N1 C5 118.5(2) . .
C1 N1 Fe1 125.02(17) . .
C5 N1 Fe1 116.28(17) . .
C6 N2 C7 113.9(2) . .
C6 N2 Fe1 114.92(16) . .
C7 N2 Fe1 130.93(16) . .
C8 N3 C7 115.3(2) . .
C6 N4 C8 114.1(2) . .
C7 N5 H5A 120.0 . .
C7 N5 H5B 120.0 . .
H5A N5 H5B 120.0 . .
C8 N6 H6A 120.0 . .
C8 N6 H6B 120.0 . .
H6A N6 H6B 120.0 . .
C14 N7 C16 114.0(2) . .
C14 N7 Fe1 116.18(16) . .
C16 N7 Fe1 129.38(17) . .
C9 N8 C13 117.8(2) . .
C9 N8 Fe1 124.82(18) . .
C13 N8 Fe1 117.19(17) . .
C14 N9 C15 114.2(2) . .
C15 N10 C16 115.2(2) . .
C16 N11 H11A 120.0 . .
C16 N11 H11B 120.0 . .
H11A N11 H11B 120.0 . .
C15 N12 H12A 120.0 . .
C15 N12 H12B 120.0 . .
H12A N12 H12B 120.0 . .
P1 O1 Fe1 136.46(11) . .
P1 O2 Fe1 129.96(11) . 3_666
O1 P1 H1A 110.7(14) . .
O2 P1 O1 116.98(10) . .
O2 P1 H1A 109.7(14) . .
O3 P1 O1 108.0(3) . .
O3 P1 O2 113.9(4) . .
O3 P1 H1A 95.6(15) . .
C3A O3 P1 128.6(7) . .
O3 C3A H3AA 109.5 . .
O3 C3A H3AB 109.5 . .
O3 C3A H3AC 109.5 . .
H3AA C3A H3AB 109.5 . .
H3AA C3A H3AC 109.5 . .
H3AB C3A H3AC 109.5 . .
O1A N1A O2A 119.6(7) . .
O1A N1A O3A 118.3(5) . .
O3A N1A O2A 122.0(6) . .
O1B N1B O3B 125.3(11) . .
O2B N1B O1B 113.8(12) . .
O2B N1B O3B 120.7(10) . .
H1CA C1C H1CB 109.5 . .
H1CA C1C H1CC 109.5 . .
H1CB C1C H1CC 109.5 . .
O1C C1C H1CA 109.5 . .
O1C C1C H1CB 109.5 . .
O1C C1C H1CC 109.5 . .
C1C O1C H1C 109.5 . .
H1DA C1D H1DB 109.5 . .
H1DA C1D H1DC 109.5 . .
H1DB C1D H1DC 109.5 . .
O1D C1D H1DA 109.5 . .
O1D C1D H1DB 109.5 . .
O1D C1D H1DC 109.5 . .
C1D O1D H1D 109.5 . .
C1E O1E H1E 109.5 . .
O1E C1E H1EA 109.5 . .
O1E C1E H1EB 109.5 . .
O1E C1E H1EC 109.5 . .
H1EA C1E H1EB 109.5 . .
H1EA C1E H1EC 109.5 . .
H1EB C1E H1EC 109.5 . .
H1FA C1F H1FB 109.5 . .
H1FA C1F H1FC 109.5 . .
H1FB C1F H1FC 109.5 . .
O1F C1F H1FA 109.5 . .
O1F C1F H1FB 109.5 . .
O1F C1F H1FC 109.5 . .
C1F O1F H1F 109.5 . .
C1G O1G H1G 109.5 . .
O1G C1G H1GA 109.5 . .
O1G C1G H1GB 109.5 . .
O1G C1G H1GC 109.5 . .
H1GA C1G H1GB 109.5 . .
H1GA C1G H1GC 109.5 . .
H1GB C1G H1GC 109.5 . .
C1H O1H H1H 109.5 . .
O1H C1H H1HA 109.5 . .
O1H C1H H1HB 109.5 . .
O1H C1H H1HC 109.5 . .
H1HA C1H H1HB 109.5 . .
H1HA C1H H1HC 109.5 . .
H1HB C1H H1HC 109.5 . .
C1J O1J H1J 109.5 . .
O1J C1J H1JA 109.5 . .
O1J C1J H1JB 109.5 . .
O1J C1J H1JC 109.5 . .
H1JA C1J H1JB 109.5 . .
H1JA C1J H1JC 109.5 . .
H1JB C1J H1JC 109.5 . .

loop_
_geom_bond_atom_site_label_1
_geom_bond_atom_site_label_2
_geom_bond_distance
_geom_bond_site_symmetry_2
C1 H1 0.9500 .
C1 C2 1.384(4) .
C1 N1 1.337(3) .
C2 H2 0.9500 .
C2 C3 1.379(4) .
C3 H3 0.9500 .
C3 C4 1.390(4) .
C4 H4 0.9500 .
C4 C5 1.387(4) .
C5 C6 1.488(3) .
C5 N1 1.341(3) .
C6 N2 1.345(3) .
C6 N4 1.313(3) .
C7 N2 1.369(3) .
C7 N3 1.346(3) .
C7 N5 1.318(3) .
C8 N3 1.340(3) .
C8 N4 1.365(3) .
C8 N6 1.330(3) .
C9 H9 0.9500 .
C9 C10 1.385(4) .
C9 N8 1.342(4) .
C10 H10 0.9500 .
C10 C11 1.368(5) .
C11 H11 0.9500 .
C11 C12 1.385(5) .
C12 H12 0.9500 .
C12 C13 1.385(4) .
C13 C14 1.487(4) .
C13 N8 1.344(3) .
C14 N7 1.336(3) .
C14 N9 1.326(3) .
C15 N9 1.358(4) .
C15 N10 1.338(4) .
C15 N12 1.339(4) .
C16 N7 1.371(3) .
C16 N10 1.345(3) .
C16 N11 1.320(4) .
Fe1 N1 2.172(2) .
Fe1 N2 2.2165(19) .
Fe1 N7 2.228(2) .
Fe1 N8 2.190(2) .
Fe1 O1 2.0923(18) .
Fe1 O2 2.1010(18) 3_666
N5 H5A 0.8800 .
N5 H5B 0.8800 .
N6 H6A 0.8800 .
N6 H6B 0.8800 .
N11 H11A 0.8800 .
N11 H11B 0.8800 .
N12 H12A 0.8800 .
N12 H12B 0.8800 .
O1 P1 1.5026(18) .
O2 P1 1.4995(19) .
P1 H1A 1.24(3) .
P1 O3 1.488(7) .
O3 C3A 1.428(15) .
C3A H3AA 0.9800 .
C3A H3AB 0.9800 .
C3A H3AC 0.9800 .
N1A O1A 1.235(6) .
N1A O2A 1.314(14) .
N1A O3A 1.273(7) .
N1B O1B 1.199(15) .
N1B O2B 1.098(19) .
N1B O3B 1.310(14) .
C1C H1CA 0.9800 .
C1C H1CB 0.9800 .
C1C H1CC 0.9800 .
C1C O1C 1.402(7) .
O1C H1C 0.8400 .
C1D H1DA 0.9800 .
C1D H1DB 0.9800 .
C1D H1DC 0.9800 .
C1D O1D 1.324(16) .
O1D H1D 0.8400 .
O1E H1E 0.8400 .
O1E C1E 1.408(5) .
C1E H1EA 0.9800 .
C1E H1EB 0.9800 .
C1E H1EC 0.9800 .
C1F H1FA 0.9800 .
C1F H1FB 0.9800 .
C1F H1FC 0.9800 .
C1F O1F 1.409(5) .
O1F H1F 0.8400 .
O1G H1G 0.8400 .
O1G C1G 1.399(5) .
C1G H1GA 0.9800 .
C1G H1GB 0.9800 .
C1G H1GC 0.9800 .
O1H H1H 0.8400 .
O1H C1H 1.394(5) .
C1H H1HA 0.9800 .
C1H H1HB 0.9800 .
C1H H1HC 0.9800 .
O1J H1J 0.8400 .
O1J C1J 1.400(5) .
C1J H1JA 0.9800 .
C1J H1JB 0.9800 .
C1J H1JC 0.9800 .

loop_
_geom_hbond_atom_site_label_D
_geom_hbond_atom_site_label_H
_geom_hbond_atom_site_label_A
_geom_hbond_distance_DH
_geom_hbond_distance_HA
_geom_hbond_distance_DA
_geom_hbond_angle_DHA
_geom_hbond_site_symmetry_A
_geom_hbond_publ_flag
N5 H5A O3B 0.88 2.30 3.038(9) 140.8 4_565 yes
N5 H5A O1C 0.88 2.05 2.881(4) 156.0 4_565 yes
N5 H5B O1 0.88 1.98 2.826(3) 161.8 . yes
N6 H6A N9 0.88 2.28 3.146(3) 168.8 4_665 yes
N6 H6B O2 0.88 2.49 3.251(3) 144.9 1_655 yes
N6 H6B O2A 0.88 2.37 3.034(12) 132.5 4_665 yes
N6 H6B O2B 0.88 2.37 3.017(12) 130.8 4_665 yes
N11 H11A O3B 0.88 2.25 3.021(9) 146.7 2_656 yes
N11 H11A O1C 0.88 2.08 2.948(4) 170.0 2_656 yes
N11 H11B O2 0.88 2.07 2.889(3) 154.1 3_666 yes
N11 H11B O2B 0.88 2.55 2.949(12) 108.6 2_656 yes
N12 H12A O1F 0.88 2.41 3.288(11) 176.3 2_656 yes
N12 H12B N3 0.88 2.24 3.103(4) 166.1 4_566 yes

loop_
_geom_torsion_atom_site_label_1
_geom_torsion_atom_site_label_2
_geom_torsion_atom_site_label_3
_geom_torsion_atom_site_label_4
_geom_torsion
_geom_torsion_site_symmetry_1
_geom_torsion_site_symmetry_2
_geom_torsion_site_symmetry_3
_geom_torsion_site_symmetry_4
C1 C2 C3 C4 -1.0(5) . . . .
C2 C1 N1 C5 0.6(5) . . . .
C2 C1 N1 Fe1 -173.4(3) . . . .
C2 C3 C4 C5 0.7(5) . . . .
C3 C4 C5 C6 -178.5(3) . . . .
C3 C4 C5 N1 0.3(4) . . . .
C4 C5 C6 N2 -175.2(2) . . . .
C4 C5 C6 N4 5.7(4) . . . .
C4 C5 N1 C1 -0.9(4) . . . .
C4 C5 N1 Fe1 173.6(2) . . . .
C5 C6 N2 C7 -176.2(2) . . . .
C5 C6 N2 Fe1 -1.4(3) . . . .
C5 C6 N4 C8 176.9(2) . . . .
C6 C5 N1 C1 177.9(3) . . . .
C6 C5 N1 Fe1 -7.5(3) . . . .
C9 C10 C11 C12 -0.2(6) . . . .
C10 C9 N8 C13 1.1(5) . . . .
C10 C9 N8 Fe1 -173.7(3) . . . .
C10 C11 C12 C13 0.3(6) . . . .
C11 C12 C13 C14 179.7(3) . . . .
C11 C12 C13 N8 0.4(5) . . . .
C12 C13 C14 N7 178.1(3) . . . .
C12 C13 C14 N9 -2.4(4) . . . .
C12 C13 N8 C9 -1.1(4) . . . .
C12 C13 N8 Fe1 174.1(2) . . . .
C13 C14 N7 C16 -177.9(2) . . . .
C13 C14 N7 Fe1 8.8(3) . . . .
C13 C14 N9 C15 -178.8(2) . . . .
C14 C13 N8 C9 179.5(3) . . . .
C14 C13 N8 Fe1 -5.3(3) . . . .
Fe1 O1 P1 O2 129.56(16) . . . .
Fe1 O1 P1 O3 -100.5(5) . . . .
Fe1 O2 P1 O1 -86.67(16) 3_666 . . .
Fe1 O2 P1 O3 146.1(4) 3_666 . . .
N1 C1 C2 C3 0.3(5) . . . .
N1 C5 C6 N2 5.9(3) . . . .
N1 C5 C6 N4 -173.1(2) . . . .
N2 C6 N4 C8 -2.1(4) . . . .
N2 C7 N3 C8 -3.6(4) . . . .
N3 C7 N2 C6 0.3(4) . . . .
N3 C7 N2 Fe1 -173.47(19) . . . .
N3 C8 N4 C6 -1.8(4) . . . .
N4 C6 N2 C7 2.8(4) . . . .
N4 C6 N2 Fe1 177.6(2) . . . .
N4 C8 N3 C7 4.4(4) . . . .
N5 C7 N2 C6 179.5(2) . . . .
N5 C7 N2 Fe1 5.7(4) . . . .
N5 C7 N3 C8 177.3(3) . . . .
N6 C8 N3 C7 -175.7(3) . . . .
N6 C8 N4 C6 178.3(3) . . . .
N7 C14 N9 C15 0.6(4) . . . .
N7 C16 N10 C15 1.4(4) . . . .
N8 C9 C10 C11 -0.5(6) . . . .
N8 C13 C14 N7 -2.5(3) . . . .
N8 C13 C14 N9 177.0(2) . . . .
N9 C14 N7 C16 2.7(4) . . . .
N9 C14 N7 Fe1 -170.6(2) . . . .
N9 C15 N10 C16 2.4(4) . . . .
N10 C15 N9 C14 -3.3(4) . . . .
N10 C16 N7 C14 -3.7(4) . . . .
N10 C16 N7 Fe1 168.43(19) . . . .
N11 C16 N7 C14 175.9(2) . . . .
N11 C16 N7 Fe1 -11.9(4) . . . .
N11 C16 N10 C15 -178.2(3) . . . .
N12 C15 N9 C14 176.2(3) . . . .
N12 C15 N10 C16 -177.2(3) . . . .
O1 P1 O3 C3A -15.8(13) . . . .
O2 P1 O3 C3A 115.9(11) . . . .
